data_2000579
loop_
_publ_author_name
'Ferguson, G.'
'Gallagher, J. F.'
'Fullwood, R.'
'Parker, D.'

_publ_section_title
;
 Oxonium (<i>R</i>)-<i>O</i>-acetylmandelate
;
_journal_issue 10
_journal_name_full 'Acta Crystallographica Section C'
_journal_page_first 1909
_journal_page_last 1911
_journal_paper_doi 10.1107/S0108270192008199
_journal_volume 48
_journal_year 1992
_chemical_formula_moiety 'H3 O, C10 H9 O4 '
_chemical_formula_sum 'C10 H12 O5'
_chemical_formula_weight 212.20
_chemical_name_systematic
;
Oxonium (R)-O-acetylmandelate
;
_space_group_IT_number 4
_symmetry_cell_setting monoclinic
_symmetry_space_group_name_Hall 'P 2yb'
_symmetry_space_group_name_H-M 'P 1 21 1'
_cell_angle_alpha 90.0
_cell_angle_beta 104.879(6)
_cell_angle_gamma 90.0
_cell_formula_units_Z 2
_cell_length_a 7.6772(6)
_cell_length_b 6.2628(5)
_cell_length_c 12.4889(8)
_cell_measurement_reflns_used 25
_cell_measurement_temperature 293
_cell_measurement_theta_max 20.00
_cell_measurement_theta_min 10.00
_cell_volume 580.34(8)
_computing_cell_refinement 'Enraf-Nonius CAD-4 software'
_computing_data_collection 'Enraf-Nonius CAD-4 software'
_computing_data_reduction 'NRCVAX DATRD2'
_computing_molecular_graphics 'NRCVAX and ORTEPII'
_computing_publication_material 'NRCVAX TABLES and Word-Perfect 5.1'
_computing_structure_refinement 'NRCVAX LSTSQ'
_computing_structure_solution 'NRCVAX SOLVER'
_diffrn_ambient_temperature 293
_diffrn_measurement_device 'Nonius CAD-4    '
_diffrn_measurement_method '\q/2\q scan b/P/b '
_diffrn_radiation_monochromator graphite
_diffrn_radiation_source 'xray tube'
_diffrn_radiation_type 'Molybdenum K\a'
_diffrn_radiation_wavelength 0.70930
_diffrn_reflns_av_R_equivalents 0.005
_diffrn_reflns_limit_h_max 9
_diffrn_reflns_limit_h_min -9
_diffrn_reflns_limit_k_max 7
_diffrn_reflns_limit_k_min 0
_diffrn_reflns_limit_l_max 15
_diffrn_reflns_limit_l_min 0
_diffrn_reflns_number 2511
_diffrn_reflns_theta_max 26.91
_diffrn_reflns_theta_min 2.00
_diffrn_standards_decay_% 0.0
_diffrn_standards_interval_time 120
_diffrn_standards_number 3
_exptl_absorpt_coefficient_mu 0.09
_exptl_absorpt_correction_T_max 1.0000
_exptl_absorpt_correction_T_min 1.0000
_exptl_absorpt_correction_type none
_exptl_crystal_colour colourless
_exptl_crystal_density_diffrn 1.214
_exptl_crystal_description block
_exptl_crystal_F_000 224
_exptl_crystal_size_max 0.60
_exptl_crystal_size_mid 0.30
_exptl_crystal_size_min 0.10
_refine_diff_density_max 0.12
_refine_diff_density_min -0.18
_refine_ls_abs_structure_Rogers 1.00
_refine_ls_goodness_of_fit_obs 1.24
_refine_ls_matrix_type full
_refine_ls_number_parameters 135
_refine_ls_number_reflns 1893
_refine_ls_R_factor_all 0.053
_refine_ls_R_factor_obs 0.039
_refine_ls_shift/esd_max <0.001
_refine_ls_structure_factor_coef F
_refine_ls_weighting_details 'w = 1/[\s^2^(F)+0.0012F^2^]'
_refine_ls_weighting_scheme calc
_refine_ls_wR_factor_all 0.061
_refine_ls_wR_factor_obs 0.055
_reflns_number_observed 1893
_reflns_number_total 2426
_reflns_observed_criterion 'Inet > 3.0\s(Inet)'
_cod_data_source_file ha1019.cif
_cod_data_source_block 92-10
_cod_depositor_comments
;
 Changing the _atom_site_occupancy data item value from '.' to '1'
 for all fully occupied atom sites.

 Antanas Vaitkus,
 2017-01-27

The following automatic conversions were performed:
'_symmetry_cell_setting' value 'Monoclinic' changed to 'monoclinic'
according to '/home/saulius/struct/CIF-dictionaries/cif_core.dic'
dictionary named 'cif_core.dic' version 2.4.1 from 2010-06-29.

Automatic conversion script
Id: cif_fix_enum 1527 2010-12-29 10:47:43Z saulius 

The following automatic conversions were performed:

'_symmetry_cell_setting' value 'Monoclinic' changed to 'monoclinic'
according to /home/saulius/struct/CIF-dictionaries/cif_core.dic
dictionary named 'cif_core.dic' version 2.4.1 from 2010-06-29.

Automatic conversion script
Id: cif_fix_values 1715 2011-07-08 13:25:40Z adriana 

The following automatic conversions were performed:

'_refine_ls_weighting_scheme' value '1/[\s^2^(F)+0.0012F^2^]' was
changed to 'calc'. New tag '_refine_ls_weighting_details' was
created. The value of the new tag was set to 'w =
1/[\s^2^(F)+0.0012F^2^]'.

Automatic conversion script
Id: cif_fix_values 3143 2015-03-26 13:38:13Z robertas 
;
_cod_original_cell_volume 580.34(7)
_cod_original_sg_symbol_H-M 'P 21'
_cod_original_formula_sum 'C10 H12 O5 '
_cod_database_code 2000579

loop_
_symmetry_equiv_pos_as_xyz
x,y,z
-x,1/2+y,-z

loop_
_atom_site_aniso_label
_atom_site_aniso_U_11
_atom_site_aniso_U_22
_atom_site_aniso_U_33
_atom_site_aniso_U_12
_atom_site_aniso_U_13
_atom_site_aniso_U_23
_atom_site_aniso_type_symbol
O(1) 0.0437(7) 0.0418(8) 0.0465(8) 0.0118(14) 0.0050(11) -0.0170(14) O
O(2) 0.0488(9) 0.0855(14) 0.0845(14) -0.0283(19) -0.0037(17) -0.021(2) O
O(3) 0.0643(9) 0.0384(8) 0.0406(8) 0.0073(14) 0.0348(13) 0.0028(13) O
O(4) 0.1463(19) 0.0264(9) 0.0593(11) 0.025(2) 0.038(2) -0.0020(16) O
O(W) 0.0661(9) 0.0491(10) 0.0659(11) 0.0047(16) 0.0345(16) 0.0051(17) O
C(1) 0.0443(9) 0.0326(10) 0.0382(10) -0.0089(16) 0.0156(15) 0.0000(16) C
C(2) 0.0414(10) 0.0691(17) 0.0458(12) -0.001(2) 0.0113(17) -0.014(3) C
C(3) 0.0602(14) 0.090(2) 0.0738(19) 0.044(3) 0.002(3) 0.005(3) C
C(4) 0.0548(10) 0.0297(11) 0.0400(11) 0.0000(17) 0.0129(16) -0.0037(17) C
C(11) 0.0413(9) 0.0377(11) 0.0353(10) 0.0043(16) 0.0235(16) 0.0005(17) C
C(12) 0.0492(11) 0.0407(12) 0.0487(12) -0.0032(18) 0.0084(18) 0.0089(19) C
C(13) 0.0473(12) 0.0576(17) 0.0757(17) -0.017(2) 0.019(2) 0.000(3) C
C(14) 0.0416(10) 0.0748(17) 0.0612(14) 0.006(2) -0.0007(19) -0.006(3) C
C(15) 0.0522(12) 0.0765(19) 0.0541(13) 0.027(2) 0.002(2) 0.038(3) C
C(16) 0.0534(11) 0.0435(13) 0.0511(13) 0.0092(19) 0.0243(18) 0.019(2) C

loop_
_atom_site_label
_atom_site_fract_x
_atom_site_fract_y
_atom_site_fract_z
_atom_site_U_iso_or_equiv
_atom_site_thermal_displace_type
_atom_site_calc_flag
_atom_site_refinement_flags
_atom_site_occupancy
_atom_site_type_symbol
O(1) 0.72312(18) 0.24910 0.73775(12) 0.0457(7) Uani d . 1 O
O(2) 0.4892(2) 0.0515(5) 0.65104(17) 0.0764(12) Uani d . 1 O
O(3) 0.8681(2) 0.0492(4) 0.58554(12) 0.0470(8) Uani d . 1 O
O(4) 0.8980(3) -0.2502(4) 0.68155(16) 0.0787(14) Uani d . 1 O
O(W) 0.8487(2) -0.5338(4) 0.51118(15) 0.0603(10) Uani d . 1 O
C(1) 0.8282(3) 0.0561(4) 0.76964(16) 0.0389(10) Uani d . 1 C
C(2) 0.5539(3) 0.2254(5) 0.6789(2) 0.0531(13) Uani d . 1 C
C(3) 0.4592(4) 0.4352(6) 0.6535(3) 0.0777(18) Uani d . 1 C
C(4) 0.8652(3) -0.0576(4) 0.66919(18) 0.0426(11) Uani d . 1 C
C(11) 1.0032(3) 0.1224(4) 0.84925(16) 0.0378(10) Uani d . 1 C
C(12) 1.0803(3) 0.3199(4) 0.84185(19) 0.0477(11) Uani d . 1 C
C(13) 1.2419(3) 0.3736(5) 0.9150(2) 0.0614(15) Uani d . 1 C
C(14) 1.3269(3) 0.2329(6) 0.9968(2) 0.0617(14) Uani d . 1 C
C(15) 1.2507(3) 0.0351(6) 1.0034(2) 0.0632(14) Uani d . 1 C
C(16) 1.0890(3) -0.0198(5) 0.93026(19) 0.0496(12) Uani d . 1 C
HOW(1) 0.728 -0.506 0.449 0.0707 Uiso d T 0.75 H
HOW(2) 0.964 -0.512 0.480 0.0707 Uiso d T 0.75 H
HOW(3) 0.847 -0.678 0.550 0.0707 Uiso d T 0.75 H
HOW(4) 0.854 -0.420 0.580 0.0707 Uiso d T 0.75 H
H(1) 0.766 -0.039 0.806 0.0484 Uiso calc RT 1 H
H(3A) 0.339 0.412 0.611 0.0847 Uiso calc RT 0.5 H
H(3B) 0.458 0.505 0.721 0.0847 Uiso calc RT 0.5 H
H(3C) 0.520 0.522 0.612 0.0847 Uiso calc RT 0.5 H
H(3D) 0.540 0.547 0.685 0.0847 Uiso calc RT 0.5 H
H(3E) 0.420 0.454 0.576 0.0847 Uiso calc RT 0.5 H
H(3F) 0.358 0.438 0.684 0.0847 Uiso calc RT 0.5 H
H(12) 1.022 0.418 0.786 0.0562 Uiso calc RT 1 H
H(13) 1.295 0.509 0.909 0.0702 Uiso calc RT 1 H
H(14) 1.437 0.272 1.048 0.0692 Uiso calc RT 1 H
H(15) 1.310 -0.064 1.058 0.0709 Uiso calc RT 1 H
H(16) 1.037 -0.156 0.936 0.0593 Uiso calc RT 1 H

loop_
_atom_type_symbol
_atom_type_description
_atom_type_scat_dispersion_real
_atom_type_scat_dispersion_imag
_atom_type_scat_source
C ? 0.002 0.002 'International Tables Vol. IV Table 2.2B'
H ? 0.000 0.000 'International Tables Vol. IV Table 2.2B'
N ? 0.004 0.003 'International Tables Vol. IV Table 2.2B'
O ? 0.008 0.006 'International Tables Vol. IV Table 2.2B'

loop_
_geom_angle_atom_site_label_1
_geom_angle_atom_site_label_2
_geom_angle_atom_site_label_3
_geom_angle_site_symmetry_1
_geom_angle_site_symmetry_2
_geom_angle_site_symmetry_3
_geom_angle
_geom_angle_publ_flag
C(1) O(1) C(2) . . . 117.09(17) yes
O(1) C(1) C(4) . . . 111.70(17) yes
O(1) C(1) C(11) . . . 106.9(2) yes
C(4) C(1) C(11) . . . 110.27(16) yes
O(1) C(2) O(2) . . . 122.1(3) yes
O(1) C(2) C(3) . . . 111.9(3) yes
O(2) C(2) C(3) . . . 126.0(2) yes
O(3) C(4) O(4) . . . 125.7(2) yes
O(3) C(4) C(1) . . . 118.9(2) yes
O(4) C(4) C(1) . . . 115.3(2) yes
C(1) C(11) C(12) . . . 121.7(2) no
C(1) C(11) C(16) . . . 118.8(2) no
C(12) C(11) C(16) . . . 119.6(2) no
C(11) C(12) C(13) . . . 120.0(2) no
C(12) C(13) C(14) . . . 120.6(3) no
C(13) C(14) C(15) . . . 119.3(2) no
C(14) C(15) C(16) . . . 120.4(2) no
C(11) C(16) C(15) . . . 120.1(3) yes
OW H(OW1) O(2) . . 2_646 175.5 no
OW H(OW2) O(3) . . 2_746 171.1 no
OW H(OW3) O(3) . . 1_545 163.9 no
OW H(OW4) O(4) . . . 170.1 no

loop_
_geom_bond_atom_site_label_1
_geom_bond_atom_site_label_2
_geom_bond_site_symmetry_1
_geom_bond_site_symmetry_2
_geom_bond_distance
_geom_bond_publ_flag
O(1) C(1) . . 1.451(3) yes
O(1) C(2) . . 1.326(3) yes
O(2) C(2) . . 1.211(4) yes
O(3) C(4) . . 1.246(3) yes
O(4) C(4) . . 1.234(4) yes
C(1) C(4) . . 1.531(3) yes
C(1) C(11) . . 1.510(3) yes
C(2) C(3) . . 1.496(5) yes
C(11) C(12) . . 1.385(4) no
C(11) C(16) . . 1.381(3) no
C(12) C(13) . . 1.380(3) no
C(13) C(14) . . 1.380(4) no
C(14) C(15) . . 1.382(5) no
C(15) C(16) . . 1.382(3) no

loop_
_geom_contact_atom_site_label_1
_geom_contact_atom_site_label_2
_geom_contact_distance
_geom_contact_site_symmetry_1
_geom_contact_site_symmetry_2
_geom_contact_publ_flag
OW O(2) 2.902(3) . 2_646 yes
HOW(1) O(2) 1.85 . 2_646 yes
OW O(3) 2.794(2) . 2_746 yes
HOW(2) O(3) 1.74 . 2_746 yes
OW O(3) 2.763(3) . 1_545 yes
HOW(3) O(3) 1.76 . 1_545 yes
OW O(4) 2.722(3) . . yes
HOW(4) O(4) 1.62 . . yes

loop_
_geom_torsion_atom_site_label_1
_geom_torsion_atom_site_label_2
_geom_torsion_atom_site_label_3
_geom_torsion_atom_site_label_4
_geom_torsion_site_symmetry_1
_geom_torsion_site_symmetry_2
_geom_torsion_site_symmetry_3
_geom_torsion_site_symmetry_4
_geom_torsion
_geom_torsion_publ_flag
C(2) O(1) C(1) C(4) . . . . 67.7(2) yes
C(2) O(1) C(1) C(11) . . . . -171.6(2) yes
C(1) O(1) C(2) O(2) . . . . -1.00(10) yes
C(1) O(1) C(2) C(3) . . . . 178.7(2) yes
O(1) C(1) C(4) O(3) . . . . 26.40(10) yes
O(1) C(1) C(4) O(4) . . . . -156.7(3) yes
C(11) C(1) C(4) O(3) . . . . -92.3(2) yes
C(11) C(1) C(4) O(4) . . . . 84.6(2) yes
O(1) C(1) C(11) C(12) . . . . -31.10(10) yes
O(1) C(1) C(11) C(16) . . . . 149.8(2) yes
C(4) C(1) C(11) C(12) . . . . 90.5(2) yes
C(4) C(1) C(11) C(16) . . . . -88.6(2) yes
C(1) C(11) C(12) C(13) . . . . -179.0(3) no
C(1) C(11) C(16) C(15) . . . . 179.1(3) no
C(16) C(11) C(12) C(13) . . . . 0.10(10) no
C(12) C(11) C(16) C(15) . . . . 0.00(10) no
C(11) C(12) C(13) C(14) . . . . -0.80(10) no
C(12) C(13) C(14) C(15) . . . . 1.40(10) no
C(13) C(14) C(15) C(16) . . . . -1.30(10) no
C(14) C(15) C(16) C(11) . . . . 0.60(10) no
